data_7106532
loop_
_publ_author_name
'S.M. Ibrahim Al-Rafia'
'Adam Malcolm'
'Sean Liew'
'Michael Ferguson'
'Robert McDonald'
'Eri Rivard'

_publ_section_title
;
 Intercepting low oxidation state main group hydrides with a nucleophilic
 N-hetereocyclic olefin
;
_journal_name_full 'Chem. Commun.'
_journal_page_first 6987
_journal_paper_doi 10.1039/c1cc11737h
_journal_volume 47
_journal_year 2011
_chemical_formula_moiety 'C28 H38 N2'
_chemical_formula_sum 'C28 H38 N2'
_chemical_formula_weight 402.60
_chemical_name_common 1
_chemical_name_systematic
;
?
;
_space_group_IT_number 2
_symmetry_cell_setting triclinic
_symmetry_space_group_name_Hall '-P 1'
_symmetry_space_group_name_H-M 'P -1'
_atom_sites_solution_hydrogens geom
_atom_sites_solution_primary direct
_atom_sites_solution_secondary difmap
_audit_creation_method SHELXL-97
_cell_angle_alpha 79.6784(11)
_cell_angle_beta 81.3389(12)
_cell_angle_gamma 78.5042(11)
_cell_formula_units_Z 8
_cell_length_a 14.0622(12)
_cell_length_b 16.6074(15)
_cell_length_c 22.775(2)
_cell_measurement_reflns_used 5951
_cell_measurement_temperature 173(2)
_cell_measurement_theta_max 20.39
_cell_measurement_theta_min 2.27
_cell_volume 5091.2(8)
_computing_cell_refinement 'Bruker SAINT'
_computing_data_collection 'Bruker APEX2'
_computing_data_reduction 'Bruker SAINT'
_computing_molecular_graphics 'Bruker SHELXTL'
_computing_publication_material 'Bruker SHELXTL'
_computing_structure_refinement 'SHELXL-97 (Sheldrick, 2008)'
_computing_structure_solution 'SHELXS-97 (Sheldrick, 2008)'
_diffrn_ambient_temperature 173(2)
_diffrn_measured_fraction_theta_full 1.000
_diffrn_measured_fraction_theta_max 1.000
_diffrn_measurement_device_type 'Bruker APEX-II CCD'
_diffrn_measurement_method '\w scans'
_diffrn_radiation_monochromator graphite
_diffrn_radiation_source 'fine-focus sealed tube'
_diffrn_radiation_type MoK\a
_diffrn_radiation_wavelength 0.71073
_diffrn_reflns_av_R_equivalents 0.0670
_diffrn_reflns_av_sigmaI/netI 0.0921
_diffrn_reflns_limit_h_max 16
_diffrn_reflns_limit_h_min -16
_diffrn_reflns_limit_k_max 19
_diffrn_reflns_limit_k_min -19
_diffrn_reflns_limit_l_max 27
_diffrn_reflns_limit_l_min -27
_diffrn_reflns_number 36469
_diffrn_reflns_theta_full 25.25
_diffrn_reflns_theta_max 25.25
_diffrn_reflns_theta_min 0.92
_exptl_absorpt_coefficient_mu 0.060
_exptl_absorpt_correction_T_max 0.9931
_exptl_absorpt_correction_T_min 0.9658
_exptl_absorpt_correction_type numerical
_exptl_absorpt_process_details 'SADABS (Sheldrick, 2008)'
_exptl_crystal_colour colourless
_exptl_crystal_density_diffrn 1.050
_exptl_crystal_density_method 'not measured'
_exptl_crystal_description needle
_exptl_crystal_F_000 1760
_exptl_crystal_size_max 0.58
_exptl_crystal_size_mid 0.16
_exptl_crystal_size_min 0.11
_refine_diff_density_max 0.299
_refine_diff_density_min -0.223
_refine_diff_density_rms 0.048
_refine_ls_extinction_coef 0.0029(4)
_refine_ls_extinction_expression Fc^*^=kFc[1+0.001xFc^2^\l^3^/sin(2\q)]^-1/4^
_refine_ls_extinction_method SHELXL
_refine_ls_goodness_of_fit_ref 1.006
_refine_ls_hydrogen_treatment constr
_refine_ls_matrix_type full
_refine_ls_number_parameters 1082
_refine_ls_number_reflns 18420
_refine_ls_number_restraints 0
_refine_ls_restrained_S_all 1.006
_refine_ls_R_factor_all 0.1455
_refine_ls_R_factor_gt 0.0647
_refine_ls_shift/su_max 0.001
_refine_ls_shift/su_mean 0.000
_refine_ls_structure_factor_coef Fsqd
_refine_ls_weighting_details 'calc w=1/[\s^2^(Fo^2^)+(0.0853P)^2^+0.3847P] where P=(Fo^2^+2Fc^2^)/3'
_refine_ls_weighting_scheme calc
_refine_ls_wR_factor_gt 0.1498
_refine_ls_wR_factor_ref 0.1921
_reflns_number_gt 9096
_reflns_number_total 18420
_reflns_threshold_expression I>2\s(I)
_cod_data_source_file c1cc11737h.txt
_cod_data_source_block riv1084
_cod_original_cell_volume 5091.3(8)
_cod_database_code 7106532

loop_
_symmetry_equiv_pos_as_xyz
'x, y, z'
'-x, -y, -z'

loop_
_atom_site_label
_atom_site_type_symbol
_atom_site_fract_x
_atom_site_fract_y
_atom_site_fract_z
_atom_site_U_iso_or_equiv
_atom_site_adp_type
_atom_site_occupancy
_atom_site_symmetry_multiplicity
_atom_site_calc_flag
_atom_site_refinement_flags
_atom_site_disorder_assembly
_atom_site_disorder_group
N1A N 0.17333(16) 0.33920(13) 0.38533(10) 0.0369(6) Uani 1 1 d . . .
N2A N 0.08920(16) 0.25636(13) 0.35879(10) 0.0367(6) Uani 1 1 d . . .
C1A C 0.0951(2) 0.29776(16) 0.40571(13) 0.0367(7) Uani 1 1 d . . .
C2A C 0.0391(2) 0.2974(2) 0.45841(14) 0.0542(8) Uani 1 1 d . . .
H2A H 0.0509 0.3281 0.4872 0.065 Uiso 1 1 calc R . .
H2B H -0.0127 0.2664 0.4672 0.065 Uiso 1 1 calc R . .
C3A C 0.2124(2) 0.32381(18) 0.32787(12) 0.0442(7) Uani 1 1 d . . .
H3A H 0.2667 0.3446 0.3044 0.053 Uiso 1 1 calc R . .
C4A C 0.1602(2) 0.27453(18) 0.31145(13) 0.0439(7) Uani 1 1 d . . .
H4A H 0.1700 0.2552 0.2738 0.053 Uiso 1 1 calc R . .
C11A C 0.2116(2) 0.38090(16) 0.42372(12) 0.0367(7) Uani 1 1 d . . .
C12A C 0.1748(2) 0.46590(17) 0.42518(13) 0.0446(7) Uani 1 1 d . . .
C13A C 0.2069(2) 0.50216(18) 0.46700(14) 0.0570(9) Uani 1 1 d . . .
H13A H 0.1828 0.5592 0.4696 0.068 Uiso 1 1 calc R . .
C14A C 0.2730(2) 0.45748(18) 0.50483(14) 0.0547(9) Uani 1 1 d . . .
H14A H 0.2935 0.4837 0.5334 0.066 Uiso 1 1 calc R . .
C15A C 0.3096(2) 0.37477(17) 0.50141(13) 0.0475(8) Uani 1 1 d . . .
H15A H 0.3559 0.3447 0.5274 0.057 Uiso 1 1 calc R . .
C16A C 0.2800(2) 0.33496(16) 0.46071(12) 0.0372(7) Uani 1 1 d . . .
C17A C 0.1034(3) 0.51526(18) 0.38254(15) 0.0606(9) Uani 1 1 d . . .
H17A H 0.0971 0.4785 0.3535 0.073 Uiso 1 1 calc R . .
C18A C 0.0039(3) 0.5407(3) 0.4146(2) 0.137(2) Uani 1 1 d . . .
H18A H -0.0204 0.4912 0.4369 0.164 Uiso 1 1 calc R . .
H18B H -0.0406 0.5695 0.3852 0.164 Uiso 1 1 calc R . .
H18C H 0.0075 0.5780 0.4426 0.164 Uiso 1 1 calc R . .
C19A C 0.1403(4) 0.5909(3) 0.3466(2) 0.161(3) Uani 1 1 d . . .
H19A H 0.0924 0.6213 0.3198 0.193 Uiso 1 1 calc R . .
H19B H 0.2026 0.5734 0.3227 0.193 Uiso 1 1 calc R . .
H19C H 0.1497 0.6271 0.3740 0.193 Uiso 1 1 calc R . .
C20A C 0.3222(2) 0.24396(16) 0.45601(14) 0.0467(8) Uani 1 1 d . . .
H20A H 0.2885 0.2272 0.4257 0.056 Uiso 1 1 calc R . .
C21A C 0.3027(4) 0.1887(2) 0.51461(17) 0.1036(16) Uani 1 1 d . . .
H21A H 0.3299 0.1307 0.5100 0.124 Uiso 1 1 calc R . .
H21B H 0.2320 0.1945 0.5265 0.124 Uiso 1 1 calc R . .
H21C H 0.3334 0.2047 0.5456 0.124 Uiso 1 1 calc R . .
C22A C 0.4279(3) 0.2333(2) 0.4341(3) 0.148(3) Uani 1 1 d . . .
H22A H 0.4533 0.1747 0.4308 0.177 Uiso 1 1 calc R . .
H22B H 0.4627 0.2509 0.4624 0.177 Uiso 1 1 calc R . .
H22C H 0.4378 0.2673 0.3945 0.177 Uiso 1 1 calc R . .
C31A C 0.0096(2) 0.21550(16) 0.35739(12) 0.0364(7) Uani 1 1 d . . .
C32A C -0.0769(2) 0.26267(16) 0.33811(13) 0.0426(7) Uani 1 1 d . . .
C33A C -0.1539(2) 0.22210(17) 0.33835(14) 0.0492(8) Uani 1 1 d . . .
H33A H -0.2134 0.2529 0.3251 0.059 Uiso 1 1 calc R . .
C34A C -0.1458(2) 0.13752(18) 0.35755(14) 0.0487(8) Uani 1 1 d . . .
H34A H -0.1995 0.1106 0.3577 0.058 Uiso 1 1 calc R . .
C35A C -0.0598(2) 0.09230(18) 0.37654(15) 0.0522(8) Uani 1 1 d . . .
H35A H -0.0551 0.0342 0.3899 0.063 Uiso 1 1 calc R . .
C36A C 0.0202(2) 0.12938(17) 0.37665(13) 0.0439(7) Uani 1 1 d . . .
C37A C -0.0864(2) 0.35542(17) 0.31572(15) 0.0553(9) Uani 1 1 d . . .
H37A H -0.0260 0.3733 0.3232 0.066 Uiso 1 1 calc R . .
C38A C -0.1734(3) 0.4050(2) 0.34975(19) 0.0827(12) Uani 1 1 d . . .
H38A H -0.1668 0.3934 0.3928 0.099 Uiso 1 1 calc R . .
H38B H -0.2339 0.3891 0.3430 0.099 Uiso 1 1 calc R . .
H38C H -0.1756 0.4646 0.3353 0.099 Uiso 1 1 calc R . .
C39A C -0.0911(3) 0.3726(2) 0.24814(18) 0.0846(12) Uani 1 1 d . . .
H39A H -0.0985 0.4327 0.2342 0.102 Uiso 1 1 calc R . .
H39B H -0.1471 0.3520 0.2392 0.102 Uiso 1 1 calc R . .
H39C H -0.0308 0.3443 0.2276 0.102 Uiso 1 1 calc R . .
C40A C 0.1145(2) 0.07958(18) 0.39780(18) 0.0629(10) Uani 1 1 d . . .
H40A H 0.1675 0.1120 0.3800 0.076 Uiso 1 1 calc R . .
C41A C 0.1108(3) 0.0693(3) 0.4650(2) 0.1153(17) Uani 1 1 d . . .
H41A H 0.0929 0.1240 0.4780 0.138 Uiso 1 1 calc R . .
H41B H 0.1752 0.0422 0.4768 0.138 Uiso 1 1 calc R . .
H41C H 0.0621 0.0350 0.4839 0.138 Uiso 1 1 calc R . .
C42A C 0.1424(3) -0.0042(2) 0.3763(2) 0.1111(17) Uani 1 1 d . . .
H42A H 0.1467 0.0038 0.3324 0.133 Uiso 1 1 calc R . .
H42B H 0.0927 -0.0383 0.3937 0.133 Uiso 1 1 calc R . .
H42C H 0.2059 -0.0323 0.3889 0.133 Uiso 1 1 calc R . .
N1B N 0.42729(16) 0.24607(13) 0.14888(10) 0.0389(6) Uani 1 1 d . . .
N2B N 0.34057(16) 0.36748(13) 0.11883(10) 0.0413(6) Uani 1 1 d . . .
C1B C 0.4231(2) 0.31115(17) 0.10117(13) 0.0480(8) Uani 1 1 d . . .
C2B C 0.4841(3) 0.3190(2) 0.05115(16) 0.0942(15) Uani 1 1 d . . .
H2C H 0.5391 0.2765 0.0446 0.113 Uiso 1 1 calc R . .
H2D H 0.4729 0.3671 0.0217 0.113 Uiso 1 1 calc R . .
C3B C 0.3516(2) 0.26347(17) 0.19331(13) 0.0487(8) Uani 1 1 d . . .
H3B H 0.3396 0.2289 0.2307 0.058 Uiso 1 1 calc R . .
C4B C 0.2981(2) 0.33692(17) 0.17514(13) 0.0482(8) Uani 1 1 d . . .
H4B H 0.2411 0.3636 0.1969 0.058 Uiso 1 1 calc R . .
C11B C 0.5082(2) 0.17730(16) 0.15287(12) 0.0377(7) Uani 1 1 d . . .
C12B C 0.5004(2) 0.10468(16) 0.13211(13) 0.0427(7) Uani 1 1 d . . .
C13B C 0.5804(2) 0.03950(17) 0.13666(14) 0.0505(8) Uani 1 1 d . . .
H13B H 0.5777 -0.0112 0.1237 0.061 Uiso 1 1 calc R . .
C14B C 0.6626(2) 0.04715(18) 0.15952(14) 0.0511(8) Uani 1 1 d . . .
H14B H 0.7162 0.0022 0.1618 0.061 Uiso 1 1 calc R . .
C15B C 0.6675(2) 0.11951(17) 0.17907(14) 0.0474(8) Uani 1 1 d . . .
H15B H 0.7245 0.1239 0.1951 0.057 Uiso 1 1 calc R . .
C16B C 0.5905(2) 0.18643(16) 0.17588(13) 0.0417(7) Uani 1 1 d . . .
C17B C 0.4115(2) 0.09599(18) 0.10514(15) 0.0527(8) Uani 1 1 d . . .
H17B H 0.3573 0.1415 0.1165 0.063 Uiso 1 1 calc R . .
C18B C 0.4299(4) 0.1081(4) 0.0379(2) 0.138(2) Uani 1 1 d . . .
H18D H 0.4500 0.1621 0.0232 0.165 Uiso 1 1 calc R . .
H18E H 0.3699 0.1066 0.0215 0.165 Uiso 1 1 calc R . .
H18F H 0.4817 0.0637 0.0252 0.165 Uiso 1 1 calc R . .
C19B C 0.3770(3) 0.0152(2) 0.1288(2) 0.1091(17) Uani 1 1 d . . .
H19D H 0.3621 0.0096 0.1726 0.131 Uiso 1 1 calc R . .
H19E H 0.4284 -0.0309 0.1181 0.131 Uiso 1 1 calc R . .
H19F H 0.3181 0.0141 0.1110 0.131 Uiso 1 1 calc R . .
C20B C 0.5977(2) 0.26549(18) 0.19835(15) 0.0548(9) Uani 1 1 d . . .
H20B H 0.5401 0.3084 0.1867 0.066 Uiso 1 1 calc R . .
C21B C 0.6885(3) 0.2994(2) 0.1702(2) 0.0957(14) Uani 1 1 d . . .
H21D H 0.6895 0.3506 0.1856 0.115 Uiso 1 1 calc R . .
H21E H 0.6887 0.3115 0.1264 0.115 Uiso 1 1 calc R . .
H21F H 0.7464 0.2581 0.1801 0.115 Uiso 1 1 calc R . .
C22B C 0.5915(3) 0.2516(2) 0.26644(18) 0.0922(13) Uani 1 1 d . . .
H22D H 0.5307 0.2317 0.2838 0.111 Uiso 1 1 calc R . .
H22E H 0.5924 0.3041 0.2802 0.111 Uiso 1 1 calc R . .
H22F H 0.6475 0.2101 0.2793 0.111 Uiso 1 1 calc R . .
C31B C 0.3061(2) 0.44413(16) 0.08177(12) 0.0404(7) Uani 1 1 d . . .
C32B C 0.2374(2) 0.44503(17) 0.04398(13) 0.0436(7) Uani 1 1 d . . .
C33B C 0.2075(2) 0.51936(19) 0.00675(14) 0.0535(8) Uani 1 1 d . . .
H33B H 0.1605 0.5217 -0.0197 0.064 Uiso 1 1 calc R . .
C34B C 0.2447(2) 0.5886(2) 0.00796(15) 0.0582(9) Uani 1 1 d . . .
H34B H 0.2243 0.6385 -0.0181 0.070 Uiso 1 1 calc R . .
C35B C 0.3114(3) 0.58692(19) 0.04642(15) 0.0604(9) Uani 1 1 d . . .
H35B H 0.3358 0.6361 0.0469 0.072 Uiso 1 1 calc R . .
C36B C 0.3444(2) 0.51464(18) 0.08488(13) 0.0495(8) Uani 1 1 d . . .
C37B C 0.1947(3) 0.36853(19) 0.04197(15) 0.0593(9) Uani 1 1 d . . .
H37B H 0.2225 0.3232 0.0732 0.071 Uiso 1 1 calc R . .
C38B C 0.2256(4) 0.3393(3) -0.0182(2) 0.1114(16) Uani 1 1 d . . .
H38D H 0.2971 0.3295 -0.0263 0.134 Uiso 1 1 calc R . .
H38E H 0.1978 0.3819 -0.0498 0.134 Uiso 1 1 calc R . .
H38F H 0.2019 0.2875 -0.0177 0.134 Uiso 1 1 calc R . .
C39B C 0.0854(3) 0.3830(2) 0.0568(2) 0.1108(17) Uani 1 1 d . . .
H39D H 0.0676 0.4008 0.0963 0.133 Uiso 1 1 calc R . .
H39E H 0.0615 0.3313 0.0573 0.133 Uiso 1 1 calc R . .
H39F H 0.0558 0.4263 0.0263 0.133 Uiso 1 1 calc R . .
C40B C 0.4161(3) 0.5146(2) 0.12786(16) 0.0664(10) Uani 1 1 d . . .
H40B H 0.4214 0.4600 0.1551 0.080 Uiso 1 1 calc R . .
C41B C 0.5170(3) 0.5216(4) 0.0967(2) 0.136(2) Uani 1 1 d . . .
H41D H 0.5397 0.4772 0.0721 0.163 Uiso 1 1 calc R . .
H41E H 0.5617 0.5166 0.1267 0.163 Uiso 1 1 calc R . .
H41F H 0.5152 0.5757 0.0708 0.163 Uiso 1 1 calc R . .
C42B C 0.3804(5) 0.5813(4) 0.1666(3) 0.177(3) Uani 1 1 d . . .
H42D H 0.3156 0.5747 0.1876 0.213 Uiso 1 1 calc R . .
H42E H 0.3761 0.6360 0.1414 0.213 Uiso 1 1 calc R . .
H42F H 0.4260 0.5767 0.1961 0.213 Uiso 1 1 calc R . .
N1C N 0.10908(16) 0.90753(13) 0.15268(10) 0.0392(6) Uani 1 1 d . . .
N2C N 0.04657(16) 0.80337(13) 0.20795(10) 0.0395(6) Uani 1 1 d . . .
C1C C 0.0253(2) 0.87191(16) 0.16363(12) 0.0389(7) Uani 1 1 d . . .
C2C C -0.0564(2) 0.89744(19) 0.13721(14) 0.0585(9) Uani 1 1 d . . .
H2E H -0.0618 0.9452 0.1071 0.070 Uiso 1 1 calc R . .
H2F H -0.1092 0.8678 0.1485 0.070 Uiso 1 1 calc R . .
C3C C 0.1782(2) 0.86162(18) 0.18934(13) 0.0470(8) Uani 1 1 d . . .
H3C H 0.2418 0.8727 0.1899 0.056 Uiso 1 1 calc R . .
C4C C 0.1394(2) 0.79963(18) 0.22337(14) 0.0472(8) Uani 1 1 d . . .
H4C H 0.1701 0.7595 0.2532 0.057 Uiso 1 1 calc R . .
C11C C 0.12489(19) 0.97452(16) 0.10514(12) 0.0372(7) Uani 1 1 d . . .
C12C C 0.1627(2) 0.95592(16) 0.04808(12) 0.0386(7) Uani 1 1 d . . .
C13C C 0.1790(2) 1.02167(18) 0.00269(13) 0.0466(8) Uani 1 1 d . . .
H13C H 0.2052 1.0107 -0.0366 0.056 Uiso 1 1 calc R . .
C14C C 0.1577(2) 1.10255(18) 0.01403(14) 0.0510(8) Uani 1 1 d . . .
H14C H 0.1691 1.1469 -0.0173 0.061 Uiso 1 1 calc R . .
C15C C 0.1201(2) 1.11890(18) 0.07065(15) 0.0538(8) Uani 1 1 d . . .
H15C H 0.1062 1.1749 0.0778 0.065 Uiso 1 1 calc R . .
C16C C 0.1016(2) 1.05645(17) 0.11781(13) 0.0429(7) Uani 1 1 d . . .
C17C C 0.1867(2) 0.86738(18) 0.03433(14) 0.0521(8) Uani 1 1 d . . .
H17C H 0.1630 0.8301 0.0708 0.063 Uiso 1 1 calc R . .
C18C C 0.1353(3) 0.8583(2) -0.01736(18) 0.0846(12) Uani 1 1 d . . .
H18G H 0.1523 0.8007 -0.0252 0.102 Uiso 1 1 calc R . .
H18H H 0.1558 0.8956 -0.0534 0.102 Uiso 1 1 calc R . .
H18I H 0.0644 0.8726 -0.0069 0.102 Uiso 1 1 calc R . .
C19C C 0.2970(3) 0.8399(2) 0.02122(19) 0.0828(12) Uani 1 1 d . . .
H19G H 0.3110 0.7824 0.0131 0.099 Uiso 1 1 calc R . .
H19H H 0.3285 0.8432 0.0561 0.099 Uiso 1 1 calc R . .
H19I H 0.3223 0.8763 -0.0139 0.099 Uiso 1 1 calc R . .
C20C C 0.0588(3) 1.0758(2) 0.17996(14) 0.0590(9) Uani 1 1 d . . .
H20C H 0.0601 1.0216 0.2077 0.071 Uiso 1 1 calc R . .
C21C C -0.0455(3) 1.1183(4) 0.1805(2) 0.132(2) Uani 1 1 d . . .
H21G H -0.0831 1.0838 0.1658 0.159 Uiso 1 1 calc R . .
H21H H -0.0490 1.1723 0.1544 0.159 Uiso 1 1 calc R . .
H21I H -0.0727 1.1267 0.2216 0.159 Uiso 1 1 calc R . .
C22C C 0.1175(4) 1.1264(3) 0.2039(2) 0.125(2) Uani 1 1 d . . .
H22G H 0.1853 1.0972 0.2040 0.150 Uiso 1 1 calc R . .
H22H H 0.0896 1.1344 0.2450 0.150 Uiso 1 1 calc R . .
H22I H 0.1159 1.1807 0.1783 0.150 Uiso 1 1 calc R . .
C31C C -0.02299(19) 0.75249(16) 0.23720(12) 0.0364(7) Uani 1 1 d . . .
C32C C -0.0268(2) 0.68029(17) 0.21472(13) 0.0410(7) Uani 1 1 d . . .
C33C C -0.0967(2) 0.63416(18) 0.24389(15) 0.0491(8) Uani 1 1 d . . .
H33C H -0.1018 0.5852 0.2293 0.059 Uiso 1 1 calc R . .
C34C C -0.1589(2) 0.65657(17) 0.29301(14) 0.0478(8) Uani 1 1 d . . .
H34C H -0.2060 0.6235 0.3121 0.057 Uiso 1 1 calc R . .
C35C C -0.1524(2) 0.72764(17) 0.31450(14) 0.0450(7) Uani 1 1 d . . .
H35C H -0.1951 0.7429 0.3487 0.054 Uiso 1 1 calc R . .
C36C C -0.0849(2) 0.77699(16) 0.28713(13) 0.0393(7) Uani 1 1 d . . .
C37C C 0.0412(2) 0.65399(19) 0.16084(14) 0.0538(8) Uani 1 1 d . . .
H37C H 0.0930 0.6894 0.1519 0.065 Uiso 1 1 calc R . .
C38C C -0.0111(3) 0.6674(3) 0.10622(18) 0.125(2) Uani 1 1 d . . .
H38G H -0.0426 0.7258 0.0981 0.150 Uiso 1 1 calc R . .
H38H H -0.0608 0.6318 0.1133 0.150 Uiso 1 1 calc R . .
H38I H 0.0359 0.6533 0.0716 0.150 Uiso 1 1 calc R . .
C39C C 0.0915(3) 0.5637(2) 0.1737(2) 0.1158(18) Uani 1 1 d . . .
H39G H 0.1258 0.5557 0.2093 0.139 Uiso 1 1 calc R . .
H39H H 0.1384 0.5498 0.1391 0.139 Uiso 1 1 calc R . .
H39I H 0.0424 0.5274 0.1812 0.139 Uiso 1 1 calc R . .
C40C C -0.0779(2) 0.85444(18) 0.31192(14) 0.0514(8) Uani 1 1 d . . .
H40C H -0.0309 0.8847 0.2834 0.062 Uiso 1 1 calc R . .
C41C C -0.1761(3) 0.9126(2) 0.31724(19) 0.0800(12) Uani 1 1 d . . .
H41G H -0.1996 0.9285 0.2777 0.096 Uiso 1 1 calc R . .
H41H H -0.1686 0.9625 0.3322 0.096 Uiso 1 1 calc R . .
H41I H -0.2233 0.8842 0.3453 0.096 Uiso 1 1 calc R . .
C42C C -0.0378(3) 0.8296(2) 0.37247(17) 0.0867(13) Uani 1 1 d . . .
H42G H 0.0260 0.7933 0.3677 0.104 Uiso 1 1 calc R . .
H42H H -0.0831 0.8001 0.4013 0.104 Uiso 1 1 calc R . .
H42I H -0.0306 0.8797 0.3874 0.104 Uiso 1 1 calc R . .
N1D N 0.40794(16) 0.81858(13) 0.34587(10) 0.0397(6) Uani 1 1 d . . .
N2D N 0.47169(16) 0.72192(13) 0.28947(10) 0.0403(6) Uani 1 1 d . . .
C1D C 0.49322(19) 0.76220(16) 0.33277(12) 0.0367(7) Uani 1 1 d . . .
C2D C 0.5766(2) 0.75111(18) 0.35683(14) 0.0543(9) Uani 1 1 d . . .
H2G H 0.6308 0.7112 0.3443 0.065 Uiso 1 1 calc R . .
H2H H 0.5818 0.7832 0.3865 0.065 Uiso 1 1 calc R . .
C3D C 0.3370(2) 0.81060(18) 0.31180(13) 0.0500(8) Uani 1 1 d . . .
H3D H 0.2721 0.8411 0.3129 0.060 Uiso 1 1 calc R . .
C4D C 0.3763(2) 0.75250(19) 0.27723(14) 0.0507(8) Uani 1 1 d . . .
H4D H 0.3443 0.7351 0.2491 0.061 Uiso 1 1 calc R . .
C11D C 0.39295(19) 0.86091(15) 0.39671(12) 0.0353(7) Uani 1 1 d . . .
C12D C 0.3480(2) 0.82530(16) 0.45115(13) 0.0395(7) Uani 1 1 d . . .
C13D C 0.3355(2) 0.86702(17) 0.50024(13) 0.0466(8) Uani 1 1 d . . .
H13D H 0.3045 0.8441 0.5377 0.056 Uiso 1 1 calc R . .
C14D C 0.3679(2) 0.94132(17) 0.49494(14) 0.0485(8) Uani 1 1 d . . .
H14D H 0.3588 0.9695 0.5287 0.058 Uiso 1 1 calc R . .
C15D C 0.4130(2) 0.97467(18) 0.44138(14) 0.0504(8) Uani 1 1 d . . .
H15D H 0.4359 1.0254 0.4388 0.060 Uiso 1 1 calc R . .
C16D C 0.4265(2) 0.93677(16) 0.39070(13) 0.0431(7) Uani 1 1 d . . .
C17D C 0.3123(2) 0.74288(17) 0.45832(14) 0.0514(8) Uani 1 1 d . . .
H17D H 0.3308 0.7210 0.4192 0.062 Uiso 1 1 calc R . .
C18D C 0.3607(3) 0.67849(19) 0.50666(18) 0.0851(13) Uani 1 1 d . . .
H18J H 0.4318 0.6699 0.4963 0.102 Uiso 1 1 calc R . .
H18K H 0.3378 0.6258 0.5092 0.102 Uiso 1 1 calc R . .
H18L H 0.3435 0.6984 0.5455 0.102 Uiso 1 1 calc R . .
C19D C 0.2016(2) 0.7559(2) 0.47175(18) 0.0775(11) Uani 1 1 d . . .
H19J H 0.1723 0.7964 0.4396 0.093 Uiso 1 1 calc R . .
H19K H 0.1815 0.7768 0.5102 0.093 Uiso 1 1 calc R . .
H19L H 0.1795 0.7029 0.4741 0.093 Uiso 1 1 calc R . .
C20D C 0.4740(3) 0.97574(19) 0.33123(15) 0.0595(9) Uani 1 1 d . . .
H20D H 0.4941 0.9321 0.3045 0.071 Uiso 1 1 calc R . .
C21D C 0.5645(3) 1.0085(3) 0.33814(19) 0.0979(14) Uani 1 1 d . . .
H21J H 0.6113 0.9632 0.3573 0.118 Uiso 1 1 calc R . .
H21K H 0.5461 1.0527 0.3632 0.118 Uiso 1 1 calc R . .
H21L H 0.5946 1.0308 0.2984 0.118 Uiso 1 1 calc R . .
C22D C 0.4018(3) 1.0454(3) 0.30109(18) 0.1122(17) Uani 1 1 d . . .
H22J H 0.3441 1.0238 0.2960 0.135 Uiso 1 1 calc R . .
H22K H 0.4326 1.0680 0.2617 0.135 Uiso 1 1 calc R . .
H22L H 0.3821 1.0896 0.3261 0.135 Uiso 1 1 calc R . .
C31D C 0.5415(2) 0.65861(16) 0.26291(13) 0.0379(7) Uani 1 1 d . . .
C32D C 0.5434(2) 0.57525(17) 0.28908(13) 0.0433(7) Uani 1 1 d . . .
C33D C 0.6143(2) 0.51647(17) 0.26254(14) 0.0473(8) Uani 1 1 d . . .
H33D H 0.6184 0.4593 0.2790 0.057 Uiso 1 1 calc R . .
C34D C 0.6778(2) 0.53899(17) 0.21361(15) 0.0488(8) Uani 1 1 d . . .
H34D H 0.7251 0.4975 0.1966 0.059 Uiso 1 1 calc R . .
C35D C 0.6740(2) 0.62153(17) 0.18855(14) 0.0466(8) Uani 1 1 d . . .
H35D H 0.7184 0.6364 0.1544 0.056 Uiso 1 1 calc R . .
C36D C 0.6053(2) 0.68324(16) 0.21317(13) 0.0392(7) Uani 1 1 d . . .
C37D C 0.4746(2) 0.54859(19) 0.34360(14) 0.0551(9) Uani 1 1 d . . .
H37D H 0.4205 0.5968 0.3490 0.066 Uiso 1 1 calc R . .
C38D C 0.5246(3) 0.5274(3) 0.39968(16) 0.0924(13) Uani 1 1 d . . .
H38J H 0.5513 0.5753 0.4053 0.111 Uiso 1 1 calc R . .
H38K H 0.5778 0.4798 0.3959 0.111 Uiso 1 1 calc R . .
H38L H 0.4773 0.5132 0.4344 0.111 Uiso 1 1 calc R . .
C39D C 0.4291(4) 0.4767(3) 0.3362(2) 0.127(2) Uani 1 1 d . . .
H39J H 0.3962 0.4910 0.2998 0.152 Uiso 1 1 calc R . .
H39K H 0.3814 0.4647 0.3712 0.152 Uiso 1 1 calc R . .
H39L H 0.4801 0.4275 0.3329 0.152 Uiso 1 1 calc R . .
C40D C 0.5993(2) 0.77377(17) 0.18340(14) 0.0475(8) Uani 1 1 d . . .
H40D H 0.5600 0.8098 0.2124 0.057 Uiso 1 1 calc R . .
C41D C 0.6995(3) 0.7983(2) 0.16746(18) 0.0767(12) Uani 1 1 d . . .
H41J H 0.7311 0.7909 0.2041 0.092 Uiso 1 1 calc R . .
H41K H 0.6924 0.8567 0.1486 0.092 Uiso 1 1 calc R . .
H41L H 0.7396 0.7632 0.1394 0.092 Uiso 1 1 calc R . .
C42D C 0.5465(3) 0.7881(2) 0.12792(16) 0.0779(12) Uani 1 1 d . . .
H42J H 0.4810 0.7742 0.1395 0.094 Uiso 1 1 calc R . .
H42K H 0.5833 0.7527 0.0991 0.094 Uiso 1 1 calc R . .
H42L H 0.5410 0.8466 0.1094 0.094 Uiso 1 1 calc R . .

loop_
_atom_site_aniso_label
_atom_site_aniso_U_11
_atom_site_aniso_U_22
_atom_site_aniso_U_33
_atom_site_aniso_U_23
_atom_site_aniso_U_13
_atom_site_aniso_U_12
N1A 0.0392(14) 0.0358(13) 0.0380(14) -0.0086(11) -0.0055(11) -0.0091(11)
N2A 0.0355(14) 0.0371(13) 0.0399(14) -0.0130(11) -0.0039(11) -0.0062(11)
C1A 0.0354(17) 0.0329(15) 0.0428(18) -0.0077(13) -0.0086(14) -0.0034(13)
C2A 0.050(2) 0.069(2) 0.050(2) -0.0217(17) 0.0063(17) -0.0245(17)
C3A 0.0456(19) 0.0524(18) 0.0367(18) -0.0094(14) 0.0025(15) -0.0166(15)
C4A 0.0492(19) 0.0513(18) 0.0349(17) -0.0143(14) 0.0001(15) -0.0142(15)
C11A 0.0413(17) 0.0317(15) 0.0400(16) -0.0069(13) -0.0088(14) -0.0094(13)
C12A 0.054(2) 0.0318(16) 0.0477(18) -0.0039(14) -0.0140(15) -0.0031(14)
C13A 0.083(2) 0.0283(16) 0.065(2) -0.0119(15) -0.0293(19) -0.0016(16)
C14A 0.074(2) 0.0395(18) 0.058(2) -0.0112(16) -0.0258(18) -0.0105(17)
C15A 0.055(2) 0.0383(17) 0.0521(19) -0.0062(15) -0.0223(16) -0.0033(15)
C16A 0.0388(17) 0.0343(15) 0.0397(16) -0.0057(13) -0.0091(14) -0.0064(13)
C17A 0.081(3) 0.0362(17) 0.064(2) -0.0103(16) -0.030(2) 0.0092(17)
C18A 0.100(4) 0.179(5) 0.095(4) -0.007(3) -0.038(3) 0.070(4)
C19A 0.189(6) 0.116(4) 0.180(5) 0.091(4) -0.119(5) -0.060(4)
C20A 0.053(2) 0.0318(16) 0.055(2) -0.0094(14) -0.0177(16) 0.0035(14)
C21A 0.203(5) 0.037(2) 0.070(3) -0.0008(19) -0.028(3) -0.018(3)
C22A 0.071(3) 0.055(3) 0.297(8) -0.051(4) 0.046(4) 0.006(2)
C31A 0.0376(17) 0.0301(15) 0.0427(17) -0.0101(13) -0.0059(13) -0.0042(13)
C32A 0.0422(18) 0.0305(15) 0.0570(19) -0.0114(14) -0.0120(15) -0.0021(14)
C33A 0.0421(18) 0.0389(17) 0.069(2) -0.0129(16) -0.0171(16) -0.0005(14)
C34A 0.0412(19) 0.0422(18) 0.067(2) -0.0163(16) -0.0075(16) -0.0108(15)
C35A 0.049(2) 0.0297(16) 0.079(2) -0.0093(16) -0.0082(17) -0.0064(15)
C36A 0.0374(17) 0.0341(16) 0.060(2) -0.0103(14) -0.0058(15) -0.0032(14)
C37A 0.053(2) 0.0318(16) 0.082(3) -0.0038(16) -0.0264(18) 0.0000(15)
C38A 0.086(3) 0.0354(19) 0.120(3) -0.015(2) -0.015(3) 0.0101(19)
C39A 0.099(3) 0.051(2) 0.098(3) 0.008(2) -0.028(3) -0.003(2)
C40A 0.045(2) 0.0348(17) 0.107(3) 0.0005(18) -0.021(2) -0.0022(15)
C41A 0.113(4) 0.107(4) 0.122(4) -0.011(3) -0.067(3) 0.024(3)
C42A 0.082(3) 0.065(3) 0.183(5) -0.037(3) -0.046(3) 0.033(2)
N1B 0.0385(14) 0.0281(12) 0.0428(14) -0.0002(11) -0.0027(11) 0.0052(10)
N2B 0.0409(14) 0.0325(13) 0.0398(14) 0.0023(11) 0.0008(11) 0.0077(11)
C1B 0.0484(19) 0.0396(17) 0.0422(18) 0.0058(14) -0.0009(15) 0.0103(15)
C2B 0.084(3) 0.081(3) 0.064(2) 0.030(2) 0.030(2) 0.046(2)
C3B 0.0496(19) 0.0388(17) 0.0445(18) 0.0033(14) 0.0070(15) 0.0055(15)
C4B 0.0480(19) 0.0433(17) 0.0412(18) -0.0025(14) 0.0058(15) 0.0084(15)
C11B 0.0377(17) 0.0281(15) 0.0413(17) -0.0005(13) -0.0037(14) 0.0030(13)
C12B 0.0410(18) 0.0326(16) 0.0532(19) -0.0058(14) -0.0083(15) -0.0016(13)
C13B 0.048(2) 0.0317(16) 0.071(2) -0.0131(15) -0.0100(17) 0.0020(14)
C14B 0.0431(19) 0.0363(17) 0.070(2) -0.0082(16) -0.0121(17) 0.0074(14)
C15B 0.0407(18) 0.0379(17) 0.063(2) -0.0056(15) -0.0131(15) -0.0013(14)
C16B 0.0426(18) 0.0290(15) 0.0521(19) -0.0028(13) -0.0086(15) -0.0042(13)
C17B 0.0470(19) 0.0417(18) 0.072(2) -0.0166(16) -0.0153(17) -0.0004(15)
C18B 0.105(4) 0.250(7) 0.083(3) -0.036(4) -0.032(3) -0.066(4)
C19B 0.074(3) 0.066(3) 0.198(5) -0.003(3) -0.054(3) -0.025(2)
C20B 0.053(2) 0.0376(17) 0.078(2) -0.0118(17) -0.0218(18) -0.0051(15)
C21B 0.103(3) 0.056(2) 0.136(4) -0.020(2) -0.005(3) -0.037(2)
C22B 0.127(4) 0.071(3) 0.092(3) -0.036(2) -0.023(3) -0.021(3)
C31B 0.0459(18) 0.0274(15) 0.0408(17) -0.0018(13) -0.0030(14) 0.0056(13)
C32B 0.0485(19) 0.0360(16) 0.0424(18) -0.0068(14) -0.0086(15) 0.0044(14)
C33B 0.059(2) 0.0478(19) 0.0486(19) -0.0045(16) -0.0156(16) 0.0075(17)
C34B 0.062(2) 0.0424(19) 0.059(2) 0.0098(16) -0.0106(18) 0.0041(17)
C35B 0.074(2) 0.0354(17) 0.069(2) 0.0034(16) -0.014(2) -0.0106(17)
C36B 0.056(2) 0.0392(17) 0.0506(19) 0.0018(15) -0.0117(16) -0.0053(15)
C37B 0.074(3) 0.0426(19) 0.065(2) -0.0124(17) -0.0267(19) -0.0025(17)
C38B 0.153(5) 0.086(3) 0.109(4) -0.050(3) -0.031(3) -0.012(3)
C39B 0.078(3) 0.068(3) 0.192(5) -0.028(3) -0.010(3) -0.026(2)
C40B 0.078(3) 0.053(2) 0.073(2) 0.0050(19) -0.029(2) -0.0219(19)
C41B 0.086(4) 0.226(6) 0.098(4) 0.033(4) -0.043(3) -0.066(4)
C42B 0.198(6) 0.161(5) 0.211(7) -0.111(5) -0.133(6) 0.030(5)
N1C 0.0345(14) 0.0388(13) 0.0434(14) 0.0032(11) -0.0105(11) -0.0085(11)
N2C 0.0329(14) 0.0368(13) 0.0460(14) 0.0039(11) -0.0094(11) -0.0049(11)
C1C 0.0384(17) 0.0356(15) 0.0408(17) -0.0001(13) -0.0106(14) -0.0032(13)
C2C 0.0427(19) 0.060(2) 0.068(2) 0.0195(17) -0.0210(17) -0.0150(16)
C3C 0.0343(17) 0.0492(18) 0.057(2) 0.0054(16) -0.0171(15) -0.0084(14)
C4C 0.0369(18) 0.0461(18) 0.056(2) 0.0070(15) -0.0170(15) -0.0070(14)
C11C 0.0345(16) 0.0364(16) 0.0394(17) 0.0041(13) -0.0105(13) -0.0076(13)
C12C 0.0382(17) 0.0354(16) 0.0412(18) -0.0040(14) -0.0046(14) -0.0064(13)
C13C 0.0501(19) 0.0448(18) 0.0441(18) -0.0047(15) -0.0057(15) -0.0084(15)
C14C 0.064(2) 0.0364(17) 0.048(2) 0.0049(15) -0.0089(17) -0.0060(15)
C15C 0.065(2) 0.0327(17) 0.060(2) -0.0053(16) -0.0059(18) -0.0030(15)
C16C 0.0471(19) 0.0327(16) 0.0488(19) -0.0089(14) -0.0056(15) -0.0043(14)
C17C 0.061(2) 0.0372(17) 0.055(2) -0.0101(15) 0.0025(17) -0.0052(15)
C18C 0.113(3) 0.061(2) 0.092(3) -0.038(2) -0.019(3) -0.018(2)
C19C 0.070(3) 0.044(2) 0.119(3) -0.008(2) 0.007(2) 0.0092(18)
C20C 0.073(2) 0.0501(19) 0.052(2) -0.0161(16) 0.0003(18) -0.0058(18)
C21C 0.086(3) 0.210(6) 0.093(4) -0.075(4) 0.002(3) 0.030(4)
C22C 0.141(4) 0.179(5) 0.089(3) -0.081(4) 0.013(3) -0.075(4)
C31C 0.0316(16) 0.0324(15) 0.0432(17) 0.0011(13) -0.0068(14) -0.0053(13)
C32C 0.0338(17) 0.0339(16) 0.0546(19) -0.0075(14) -0.0084(14) -0.0012(13)
C33C 0.0423(19) 0.0338(16) 0.073(2) -0.0148(16) -0.0095(17) -0.0018(14)
C34C 0.0387(18) 0.0344(17) 0.068(2) -0.0046(16) -0.0004(16) -0.0075(14)
C35C 0.0381(18) 0.0388(17) 0.0541(19) -0.0077(15) 0.0020(15) -0.0031(14)
C36C 0.0371(17) 0.0323(15) 0.0473(18) -0.0037(13) -0.0077(14) -0.0037(13)
C37C 0.051(2) 0.053(2) 0.058(2) -0.0221(17) 0.0023(17) -0.0053(16)
C38C 0.104(4) 0.194(5) 0.072(3) -0.067(3) -0.017(3) 0.032(4)
C39C 0.114(4) 0.080(3) 0.118(4) -0.024(3) 0.040(3) 0.034(3)
C40C 0.055(2) 0.0399(17) 0.061(2) -0.0143(16) -0.0033(17) -0.0094(15)
C41C 0.080(3) 0.042(2) 0.118(3) -0.032(2) -0.012(2) 0.0075(19)
C42C 0.115(3) 0.072(3) 0.087(3) -0.032(2) -0.037(3) -0.014(2)
N1D 0.0372(14) 0.0369(13) 0.0438(14) -0.0125(11) -0.0111(12) 0.0065(11)
N2D 0.0327(14) 0.0406(13) 0.0492(15) -0.0181(12) -0.0121(11) 0.0051(11)
C1D 0.0330(16) 0.0315(15) 0.0436(17) -0.0078(13) -0.0084(14) 0.0039(13)
C2D 0.0445(19) 0.0513(19) 0.071(2) -0.0291(17) -0.0202(17) 0.0108(15)
C3D 0.0406(18) 0.0521(19) 0.057(2) -0.0231(16) -0.0181(16) 0.0136(15)
C4D 0.0385(18) 0.059(2) 0.058(2) -0.0231(17) -0.0196(16) 0.0065(15)
C11D 0.0354(16) 0.0293(15) 0.0397(17) -0.0072(13) -0.0088(13) 0.0026(12)
C12D 0.0434(18) 0.0282(15) 0.0455(18) -0.0047(13) -0.0064(14) -0.0030(13)
C13D 0.059(2) 0.0368(17) 0.0411(18) -0.0048(14) -0.0039(15) -0.0029(15)
C14D 0.061(2) 0.0369(17) 0.0490(19) -0.0143(15) -0.0070(16) -0.0038(15)
C15D 0.061(2) 0.0318(16) 0.059(2) -0.0110(16) -0.0012(17) -0.0106(15)
C16D 0.0501(19) 0.0304(15) 0.0446(18) -0.0043(14) -0.0017(15) -0.0018(14)
C17D 0.059(2) 0.0368(17) 0.059(2) -0.0102(15) -0.0002(17) -0.0125(15)
C18D 0.103(3) 0.0353(19) 0.115(3) 0.012(2) -0.024(3) -0.020(2)
C19D 0.063(3) 0.060(2) 0.115(3) -0.022(2) 0.001(2) -0.0243(19)
C20D 0.078(3) 0.0357(17) 0.058(2) -0.0047(16) 0.0139(19) -0.0136(17)
C21D 0.088(3) 0.083(3) 0.106(3) 0.000(3) 0.033(3) -0.022(3)
C22D 0.116(4) 0.111(4) 0.074(3) 0.047(3) 0.000(3) 0.000(3)
C31D 0.0355(16) 0.0316(15) 0.0475(18) -0.0152(13) -0.0090(14) 0.0035(13)
C32D 0.0386(17) 0.0397(17) 0.0510(19) -0.0066(14) -0.0081(15) -0.0039(14)
C33D 0.0460(19) 0.0277(15) 0.065(2) -0.0037(15) -0.0098(17) -0.0010(14)
C34D 0.0426(19) 0.0320(16) 0.069(2) -0.0135(15) -0.0068(17) 0.0055(14)
C35D 0.0427(18) 0.0393(17) 0.0541(19) -0.0093(15) -0.0022(15) 0.0002(14)
C36D 0.0405(17) 0.0296(15) 0.0477(18) -0.0094(13) -0.0083(15) -0.0015(13)
C37D 0.054(2) 0.0428(18) 0.060(2) 0.0018(16) -0.0017(17) -0.0017(16)
C38D 0.094(3) 0.113(3) 0.061(3) 0.012(2) -0.004(2) -0.023(3)
C39D 0.137(4) 0.159(5) 0.108(4) -0.033(3) 0.035(3) -0.107(4)
C40D 0.0470(19) 0.0299(15) 0.062(2) -0.0061(14) -0.0046(16) 0.0000(14)
C41D 0.066(2) 0.0412(19) 0.115(3) 0.013(2) -0.009(2) -0.0140(18)
C42D 0.101(3) 0.048(2) 0.081(3) 0.0011(19) -0.036(2) 0.006(2)

loop_
_atom_type_symbol
_atom_type_description
_atom_type_scat_dispersion_real
_atom_type_scat_dispersion_imag
_atom_type_scat_source
C C 0.0033 0.0016 'International Tables Vol C Tables 4.2.6.8 and 6.1.1.4'
H H 0.0000 0.0000 'International Tables Vol C Tables 4.2.6.8 and 6.1.1.4'
N N 0.0061 0.0033 'International Tables Vol C Tables 4.2.6.8 and 6.1.1.4'

loop_
_geom_angle_atom_site_label_1
_geom_angle_atom_site_label_2
_geom_angle_atom_site_label_3
_geom_angle
_geom_angle_site_symmetry_1
_geom_angle_site_symmetry_3
_geom_angle_publ_flag
C3A N1A C1A 110.0(2) . . ?
C3A N1A C11A 127.7(2) . . ?
C1A N1A C11A 121.8(2) . . ?
C4A N2A C1A 109.6(2) . . ?
C4A N2A C31A 126.7(2) . . ?
C1A N2A C31A 122.7(2) . . ?
C2A C1A N1A 127.8(3) . . ?
C2A C1A N2A 128.0(3) . . ?
N1A C1A N2A 104.3(2) . . ?
C4A C3A N1A 107.8(3) . . ?
C3A C4A N2A 108.3(3) . . ?
C16A C11A C12A 122.4(2) . . ?
C16A C11A N1A 118.7(2) . . ?
C12A C11A N1A 118.8(2) . . ?
C13A C12A C11A 117.0(3) . . ?
C13A C12A C17A 121.8(3) . . ?
C11A C12A C17A 121.2(3) . . ?
C14A C13A C12A 121.5(3) . . ?
C13A C14A C15A 120.2(3) . . ?
C14A C15A C16A 121.0(3) . . ?
C15A C16A C11A 117.9(2) . . ?
C15A C16A C20A 120.9(2) . . ?
C11A C16A C20A 121.2(2) . . ?
C18A C17A C19A 109.9(4) . . ?
C18A C17A C12A 112.2(3) . . ?
C19A C17A C12A 111.7(3) . . ?
C22A C20A C21A 111.5(3) . . ?
C22A C20A C16A 110.9(3) . . ?
C21A C20A C16A 111.4(3) . . ?
C32A C31A C36A 122.1(3) . . ?
C32A C31A N2A 118.9(2) . . ?
C36A C31A N2A 118.9(2) . . ?
C33A C32A C31A 118.0(2) . . ?
C33A C32A C37A 120.4(3) . . ?
C31A C32A C37A 121.6(3) . . ?
C34A C33A C32A 121.1(3) . . ?
C35A C34A C33A 119.8(3) . . ?
C34A C35A C36A 121.6(3) . . ?
C35A C36A C31A 117.3(3) . . ?
C35A C36A C40A 121.5(3) . . ?
C31A C36A C40A 121.2(3) . . ?
C32A C37A C38A 111.8(3) . . ?
C32A C37A C39A 110.0(3) . . ?
C38A C37A C39A 112.0(3) . . ?
C41A C40A C36A 111.5(3) . . ?
C41A C40A C42A 110.6(3) . . ?
C36A C40A C42A 112.8(3) . . ?
C3B N1B C1B 110.0(2) . . ?
C3B N1B C11B 126.6(2) . . ?
C1B N1B C11B 122.9(2) . . ?
C4B N2B C1B 109.9(2) . . ?
C4B N2B C31B 126.8(2) . . ?
C1B N2B C31B 123.2(2) . . ?
C2B C1B N1B 128.3(3) . . ?
C2B C1B N2B 127.9(3) . . ?
N1B C1B N2B 103.8(2) . . ?
C4B C3B N1B 108.6(2) . . ?
C3B C4B N2B 107.7(3) . . ?
C16B C11B C12B 123.0(2) . . ?
C16B C11B N1B 118.8(2) . . ?
C12B C11B N1B 118.2(2) . . ?
C13B C12B C11B 116.5(3) . . ?
C13B C12B C17B 120.7(3) . . ?
C11B C12B C17B 122.8(2) . . ?
C14B C13B C12B 121.5(3) . . ?
C15B C14B C13B 120.2(3) . . ?
C14B C15B C16B 121.1(3) . . ?
C11B C16B C15B 117.7(3) . . ?
C11B C16B C20B 122.3(2) . . ?
C15B C16B C20B 119.9(3) . . ?
C18B C17B C19B 110.6(4) . . ?
C18B C17B C12B 111.0(3) . . ?
C19B C17B C12B 113.2(3) . . ?
C21B C20B C22B 110.8(3) . . ?
C21B C20B C16B 112.5(3) . . ?
C22B C20B C16B 110.7(3) . . ?
C32B C31B C36B 122.8(2) . . ?
C32B C31B N2B 118.7(2) . . ?
C36B C31B N2B 118.5(3) . . ?
C31B C32B C33B 117.9(3) . . ?
C31B C32B C37B 122.3(2) . . ?
C33B C32B C37B 119.8(3) . . ?
C34B C33B C32B 120.7(3) . . ?
C33B C34B C35B 120.6(3) . . ?
C34B C35B C36B 121.5(3) . . ?
C35B C36B C31B 116.5(3) . . ?
C35B C36B C40B 120.7(3) . . ?
C31B C36B C40B 122.8(3) . . ?
C39B C37B C38B 111.3(3) . . ?
C39B C37B C32B 112.3(3) . . ?
C38B C37B C32B 110.5(3) . . ?
C42B C40B C41B 110.5(4) . . ?
C42B C40B C36B 111.6(3) . . ?
C41B C40B C36B 112.9(3) . . ?
C1C N1C C3C 109.7(2) . . ?
C1C N1C C11C 123.9(2) . . ?
C3C N1C C11C 125.9(2) . . ?
C4C N2C C1C 109.5(2) . . ?
C4C N2C C31C 126.4(2) . . ?
C1C N2C C31C 123.7(2) . . ?
C2C C1C N1C 127.6(3) . . ?
C2C C1C N2C 128.0(3) . . ?
N1C C1C N2C 104.3(2) . . ?
C4C C3C N1C 107.9(2) . . ?
C3C C4C N2C 108.5(2) . . ?
C12C C11C C16C 122.5(2) . . ?
C12C C11C N1C 118.7(2) . . ?
C16C C11C N1C 118.9(3) . . ?
C11C C12C C13C 117.8(3) . . ?
C11C C12C C17C 122.4(2) . . ?
C13C C12C C17C 119.8(3) . . ?
C14C C13C C12C 120.9(3) . . ?
C15C C14C C13C 119.9(3) . . ?
C14C C15C C16C 122.2(3) . . ?
C15C C16C C11C 116.7(3) . . ?
C15C C16C C20C 121.5(3) . . ?
C11C C16C C20C 121.8(3) . . ?
C18C C17C C12C 111.4(3) . . ?
C18C C17C C19C 110.8(3) . . ?
C12C C17C C19C 110.7(3) . . ?
C21C C20C C22C 110.5(4) . . ?
C21C C20C C16C 111.1(3) . . ?
C22C C20C C16C 112.4(3) . . ?
C36C C31C C32C 122.4(3) . . ?
C36C C31C N2C 118.6(2) . . ?
C32C C31C N2C 119.1(3) . . ?
C33C C32C C31C 116.8(3) . . ?
C33C C32C C37C 121.3(3) . . ?
C31C C32C C37C 121.9(3) . . ?
C34C C33C C32C 122.4(3) . . ?
C33C C34C C35C 119.4(3) . . ?
C34C C35C C36C 121.2(3) . . ?
C35C C36C C31C 117.9(3) . . ?
C35C C36C C40C 120.5(3) . . ?
C31C C36C C40C 121.7(3) . . ?
C38C C37C C32C 111.7(3) . . ?
C38C C37C C39C 110.1(3) . . ?
C32C C37C C39C 111.5(3) . . ?
C36C C40C C41C 111.6(3) . . ?
C36C C40C C42C 109.8(3) . . ?
C41C C40C C42C 111.1(3) . . ?
C3D N1D C1D 109.4(2) . . ?
C3D N1D C11D 126.8(2) . . ?
C1D N1D C11D 122.2(2) . . ?
C1D N2D C4D 109.6(2) . . ?
C1D N2D C31D 122.6(2) . . ?
C4D N2D C31D 127.7(2) . . ?
C2D C1D N2D 128.5(3) . . ?
C2D C1D N1D 126.8(3) . . ?
N2D C1D N1D 104.7(2) . . ?
C4D C3D N1D 107.9(3) . . ?
C3D C4D N2D 108.4(3) . . ?
C12D C11D C16D 121.7(3) . . ?
C12D C11D N1D 119.3(2) . . ?
C16D C11D N1D 118.9(2) . . ?
C13D C12D C11D 118.3(2) . . ?
C13D C12D C17D 119.5(3) . . ?
C11D C12D C17D 122.2(3) . . ?
C14D C13D C12D 120.5(3) . . ?
C15D C14D C13D 120.3(3) . . ?
C14D C15D C16D 122.0(3) . . ?
C15D C16D C11D 117.2(3) . . ?
C15D C16D C20D 121.3(3) . . ?
C11D C16D C20D 121.5(3) . . ?
C19D C17D C12D 110.5(3) . . ?
C19D C17D C18D 111.1(3) . . ?
C12D C17D C18D 111.5(3) . . ?
C16D C20D C22D 110.5(3) . . ?
C16D C20D C21D 112.2(3) . . ?
C22D C20D C21D 109.7(3) . . ?
C36D C31D C32D 123.0(3) . . ?
C36D C31D N2D 118.3(2) . . ?
C32D C31D N2D 118.7(3) . . ?
C33D C32D C31D 116.3(3) . . ?
C33D C32D C37D 120.6(3) . . ?
C31D C32D C37D 123.0(3) . . ?
C34D C33D C32D 121.8(3) . . ?
C33D C34D C35D 120.7(3) . . ?
C34D C35D C36D 120.3(3) . . ?
C31D C36D C35D 117.8(2) . . ?
C31D C36D C40D 122.5(2) . . ?
C35D C36D C40D 119.6(3) . . ?
C38D C37D C39D 109.9(3) . . ?
C38D C37D C32D 111.5(3) . . ?
C39D C37D C32D 112.7(3) . . ?
C41D C40D C42D 110.8(3) . . ?
C41D C40D C36D 112.1(2) . . ?
C42D C40D C36D 109.4(2) . . ?

loop_
_geom_bond_atom_site_label_1
_geom_bond_atom_site_label_2
_geom_bond_distance
_geom_bond_site_symmetry_2
_geom_bond_publ_flag
N1A C3A 1.388(3) . ?
N1A C1A 1.391(3) . ?
N1A C11A 1.428(3) . ?
N2A C4A 1.389(3) . ?
N2A C1A 1.391(3) . ?
N2A C31A 1.427(3) . ?
C1A C2A 1.332(4) . ?
C3A C4A 1.334(4) . ?
C11A C16A 1.392(4) . ?
C11A C12A 1.408(4) . ?
C12A C13A 1.385(4) . ?
C12A C17A 1.518(4) . ?
C13A C14A 1.376(4) . ?
C14A C15A 1.379(4) . ?
C15A C16A 1.384(4) . ?
C16A C20A 1.526(4) . ?
C17A C18A 1.495(5) . ?
C17A C19A 1.510(5) . ?
C20A C22A 1.481(5) . ?
C20A C21A 1.500(4) . ?
C31A C32A 1.394(4) . ?
C31A C36A 1.404(4) . ?
C32A C33A 1.384(4) . ?
C32A C37A 1.519(4) . ?
C33A C34A 1.382(4) . ?
C34A C35A 1.376(4) . ?
C35A C36A 1.386(4) . ?
C36A C40A 1.512(4) . ?
C37A C38A 1.522(4) . ?
C37A C39A 1.523(5) . ?
C40A C41A 1.503(5) . ?
C40A C42A 1.516(5) . ?
N1B C3B 1.378(3) . ?
N1B C1B 1.388(3) . ?
N1B C11B 1.443(3) . ?
N2B C4B 1.384(3) . ?
N2B C1B 1.395(3) . ?
N2B C31B 1.435(3) . ?
C1B C2B 1.322(4) . ?
C3B C4B 1.331(4) . ?
C11B C16B 1.385(4) . ?
C11B C12B 1.401(4) . ?
C12B C13B 1.399(4) . ?
C12B C17B 1.516(4) . ?
C13B C14B 1.374(4) . ?
C14B C15B 1.371(4) . ?
C15B C16B 1.388(4) . ?
C16B C20B 1.518(4) . ?
C17B C18B 1.497(5) . ?
C17B C19B 1.498(4) . ?
C20B C21B 1.507(5) . ?
C20B C22B 1.518(5) . ?
C31B C32B 1.383(4) . ?
C31B C36B 1.399(4) . ?
C32B C33B 1.395(4) . ?
C32B C37B 1.520(4) . ?
C33B C34B 1.361(4) . ?
C34B C35B 1.370(4) . ?
C35B C36B 1.395(4) . ?
C36B C40B 1.508(4) . ?
C37B C39B 1.504(5) . ?
C37B C38B 1.510(5) . ?
C40B C42B 1.501(6) . ?
C40B C41B 1.504(5) . ?
N1C C1C 1.391(3) . ?
N1C C3C 1.394(3) . ?
N1C C11C 1.433(3) . ?
N2C C4C 1.390(3) . ?
N2C C1C 1.396(3) . ?
N2C C31C 1.430(3) . ?
C1C C2C 1.337(4) . ?
C3C C4C 1.330(4) . ?
C11C C12C 1.392(4) . ?
C11C C16C 1.406(4) . ?
C12C C13C 1.392(4) . ?
C12C C17C 1.520(4) . ?
C13C C14C 1.379(4) . ?
C14C C15C 1.371(4) . ?
C15C C16C 1.386(4) . ?
C16C C20C 1.516(4) . ?
C17C C18C 1.515(4) . ?
C17C C19C 1.526(4) . ?
C20C C21C 1.494(5) . ?
C20C C22C 1.506(5) . ?
C31C C36C 1.394(4) . ?
C31C C32C 1.399(4) . ?
C32C C33C 1.384(4) . ?
C32C C37C 1.511(4) . ?
C33C C34C 1.371(4) . ?
C34C C35C 1.380(4) . ?
C35C C36C 1.383(4) . ?
C36C C40C 1.520(4) . ?
C37C C38C 1.500(5) . ?
C37C C39C 1.522(5) . ?
C40C C41C 1.521(4) . ?
C40C C42C 1.526(4) . ?
N1D C3D 1.392(3) . ?
N1D C1D 1.396(3) . ?
N1D C11D 1.428(3) . ?
N2D C1D 1.385(3) . ?
N2D C4D 1.388(3) . ?
N2D C31D 1.440(3) . ?
C1D C2D 1.334(4) . ?
C3D C4D 1.336(4) . ?
C11D C12D 1.391(4) . ?
C11D C16D 1.408(4) . ?
C12D C13D 1.390(4) . ?
C12D C17D 1.524(4) . ?
C13D C14D 1.378(4) . ?
C14D C15D 1.365(4) . ?
C15D C16D 1.382(4) . ?
C16D C20D 1.512(4) . ?
C17D C19D 1.520(4) . ?
C17D C18D 1.527(4) . ?
C20D C22D 1.516(5) . ?
C20D C21D 1.520(5) . ?
C31D C36D 1.389(4) . ?
C31D C32D 1.402(4) . ?
C32D C33D 1.398(4) . ?
C32D C37D 1.511(4) . ?
C33D C34D 1.365(4) . ?
C34D C35D 1.381(4) . ?
C35D C36D 1.395(4) . ?
C36D C40D 1.526(4) . ?
C37D C38D 1.503(4) . ?
C37D C39D 1.508(5) . ?
C40D C41D 1.518(4) . ?
C40D C42D 1.520(4) . ?

loop_
_geom_torsion_atom_site_label_1
_geom_torsion_atom_site_label_2
_geom_torsion_atom_site_label_3
_geom_torsion_atom_site_label_4
_geom_torsion
_geom_torsion_site_symmetry_1
_geom_torsion_site_symmetry_2
_geom_torsion_site_symmetry_3
_geom_torsion_site_symmetry_4
_geom_torsion_publ_flag
C3A N1A C1A C2A -179.9(3) . . . . ?
C11A N1A C1A C2A 7.7(4) . . . . ?
C3A N1A C1A N2A 0.6(3) . . . . ?
C11A N1A C1A N2A -171.8(2) . . . . ?
C4A N2A C1A C2A 179.0(3) . . . . ?
C31A N2A C1A C2A 9.7(4) . . . . ?
C4A N2A C1A N1A -1.5(3) . . . . ?
C31A N2A C1A N1A -170.7(2) . . . . ?
C1A N1A C3A C4A 0.6(3) . . . . ?
C11A N1A C3A C4A 172.4(2) . . . . ?
N1A C3A C4A N2A -1.5(3) . . . . ?
C1A N2A C4A C3A 1.9(3) . . . . ?
C31A N2A C4A C3A 170.6(2) . . . . ?
C3A N1A C11A C16A -86.7(3) . . . . ?
C1A N1A C11A C16A 84.3(3) . . . . ?
C3A N1A C11A C12A 96.8(3) . . . . ?
C1A N1A C11A C12A -92.3(3) . . . . ?
C16A C11A C12A C13A -2.3(4) . . . . ?
N1A C11A C12A C13A 174.1(3) . . . . ?
C16A C11A C12A C17A 177.5(3) . . . . ?
N1A C11A C12A C17A -6.1(4) . . . . ?
C11A C12A C13A C14A 1.0(5) . . . . ?
C17A C12A C13A C14A -178.8(3) . . . . ?
C12A C13A C14A C15A 0.6(5) . . . . ?
C13A C14A C15A C16A -0.8(5) . . . . ?
C14A C15A C16A C11A -0.5(4) . . . . ?
C14A C15A C16A C20A 178.6(3) . . . . ?
C12A C11A C16A C15A 2.1(4) . . . . ?
N1A C11A C16A C15A -174.4(3) . . . . ?
C12A C11A C16A C20A -177.0(3) . . . . ?
N1A C11A C16A C20A 6.5(4) . . . . ?
C13A C12A C17A C18A -68.4(5) . . . . ?
C11A C12A C17A C18A 111.8(4) . . . . ?
C13A C12A C17A C19A 55.4(5) . . . . ?
C11A C12A C17A C19A -124.4(4) . . . . ?
C15A C16A C20A C22A -65.4(4) . . . . ?
C11A C16A C20A C22A 113.7(4) . . . . ?
C15A C16A C20A C21A 59.4(4) . . . . ?
C11A C16A C20A C21A -121.5(3) . . . . ?
C4A N2A C31A C32A -86.0(3) . . . . ?
C1A N2A C31A C32A 81.3(3) . . . . ?
C4A N2A C31A C36A 95.3(3) . . . . ?
C1A N2A C31A C36A -97.4(3) . . . . ?
C36A C31A C32A C33A 0.0(4) . . . . ?
N2A C31A C32A C33A -178.6(3) . . . . ?
C36A C31A C32A C37A -178.3(3) . . . . ?
N2A C31A C32A C37A 3.1(4) . . . . ?
C31A C32A C33A C34A 0.5(5) . . . . ?
C37A C32A C33A C34A 178.8(3) . . . . ?
C32A C33A C34A C35A -0.4(5) . . . . ?
C33A C34A C35A C36A -0.4(5) . . . . ?
C34A C35A C36A C31A 0.9(5) . . . . ?
C34A C35A C36A C40A 179.7(3) . . . . ?
C32A C31A C36A C35A -0.7(4) . . . . ?
N2A C31A C36A C35A 177.9(3) . . . . ?
C32A C31A C36A C40A -179.6(3) . . . . ?
N2A C31A C36A C40A -0.9(4) . . . . ?
C33A C32A C37A C38A 56.3(4) . . . . ?
C31A C32A C37A C38A -125.4(3) . . . . ?
C33A C32A C37A C39A -68.7(4) . . . . ?
C31A C32A C37A C39A 109.5(3) . . . . ?
C35A C36A C40A C41A -83.9(4) . . . . ?
C31A C36A C40A C41A 94.8(4) . . . . ?
C35A C36A C40A C42A 41.3(5) . . . . ?
C31A C36A C40A C42A -140.0(3) . . . . ?
C3B N1B C1B C2B 177.8(4) . . . . ?
C11B N1B C1B C2B 5.8(5) . . . . ?
C3B N1B C1B N2B -0.9(3) . . . . ?
C11B N1B C1B N2B -172.9(2) . . . . ?
C4B N2B C1B C2B -178.3(4) . . . . ?
C31B N2B C1B C2B 3.2(5) . . . . ?
C4B N2B C1B N1B 0.5(3) . . . . ?
C31B N2B C1B N1B -178.0(2) . . . . ?
C1B N1B C3B C4B 1.1(4) . . . . ?
C11B N1B C3B C4B 172.7(3) . . . . ?
N1B C3B C4B N2B -0.8(4) . . . . ?
C1B N2B C4B C3B 0.2(4) . . . . ?
C31B N2B C4B C3B 178.6(3) . . . . ?
C3B N1B C11B C16B -86.9(4) . . . . ?
C1B N1B C11B C16B 83.7(3) . . . . ?
C3B N1B C11B C12B 94.2(3) . . . . ?
C1B N1B C11B C12B -95.1(3) . . . . ?
C16B C11B C12B C13B 1.2(4) . . . . ?
N1B C11B C12B C13B 179.9(3) . . . . ?
C16B C11B C12B C17B -178.0(3) . . . . ?
N1B C11B C12B C17B 0.7(4) . . . . ?
C11B C12B C13B C14B -0.9(4) . . . . ?
C17B C12B C13B C14B 178.3(3) . . . . ?
C12B C13B C14B C15B 0.6(5) . . . . ?
C13B C14B C15B C16B -0.5(5) . . . . ?
C12B C11B C16B C15B -1.0(4) . . . . ?
N1B C11B C16B C15B -179.8(2) . . . . ?
C12B C11B C16B C20B -179.8(3) . . . . ?
N1B C11B C16B C20B 1.4(4) . . . . ?
C14B C15B C16B C11B 0.7(4) . . . . ?
C14B C15B C16B C20B 179.5(3) . . . . ?
C13B C12B C17B C18B -78.6(4) . . . . ?
C11B C12B C17B C18B 100.5(4) . . . . ?
C13B C12B C17B C19B 46.3(4) . . . . ?
C11B C12B C17B C19B -134.5(3) . . . . ?
C11B C16B C20B C21B -127.6(3) . . . . ?
C15B C16B C20B C21B 53.7(4) . . . . ?
C11B C16B C20B C22B 107.8(3) . . . . ?
C15B C16B C20B C22B -71.0(4) . . . . ?
C4B N2B C31B C32B -86.4(4) . . . . ?
C1B N2B C31B C32B 91.9(4) . . . . ?
C4B N2B C31B C36B 94.4(4) . . . . ?
C1B N2B C31B C36B -87.4(4) . . . . ?
C36B C31B C32B C33B 1.4(4) . . . . ?
N2B C31B C32B C33B -177.7(3) . . . . ?
C36B C31B C32B C37B -178.6(3) . . . . ?
N2B C31B C32B C37B 2.2(4) . . . . ?
C31B C32B C33B C34B -0.2(5) . . . . ?
C37B C32B C33B C34B 179.9(3) . . . . ?
C32B C33B C34B C35B -1.0(5) . . . . ?
C33B C34B C35B C36B 0.9(5) . . . . ?
C34B C35B C36B C31B 0.3(5) . . . . ?
C34B C35B C36B C40B -178.6(3) . . . . ?
C32B C31B C36B C35B -1.5(5) . . . . ?
N2B C31B C36B C35B 177.7(3) . . . . ?
C32B C31B C36B C40B 177.4(3) . . . . ?
N2B C31B C36B C40B -3.4(4) . . . . ?
C31B C32B C37B C39B 121.1(4) . . . . ?
C33B C32B C37B C39B -59.0(4) . . . . ?
C31B C32B C37B C38B -114.0(4) . . . . ?
C33B C32B C37B C38B 65.9(4) . . . . ?
C35B C36B C40B C42B 54.1(5) . . . . ?
C31B C36B C40B C42B -124.8(4) . . . . ?
C35B C36B C40B C41B -71.0(5) . . . . ?
C31B C36B C40B C41B 110.1(4) . . . . ?
C3C N1C C1C C2C -179.5(3) . . . . ?
C11C N1C C1C C2C -7.1(5) . . . . ?
C3C N1C C1C N2C 0.0(3) . . . . ?
C11C N1C C1C N2C 172.4(2) . . . . ?
C4C N2C C1C C2C -179.5(3) . . . . ?
C31C N2C C1C C2C -6.6(5) . . . . ?
C4C N2C C1C N1C 1.0(3) . . . . ?
C31C N2C C1C N1C 173.9(2) . . . . ?
C1C N1C C3C C4C -1.1(3) . . . . ?
C11C N1C C3C C4C -173.3(3) . . . . ?
N1C C3C C4C N2C 1.7(3) . . . . ?
C1C N2C C4C C3C -1.7(3) . . . . ?
C31C N2C C4C C3C -174.3(3) . . . . ?
C1C N1C C11C C12C -84.5(3) . . . . ?
C3C N1C C11C C12C 86.7(3) . . . . ?
C1C N1C C11C C16C 95.4(3) . . . . ?
C3C N1C C11C C16C -93.4(3) . . . . ?
C16C C11C C12C C13C 1.1(4) . . . . ?
N1C C11C C12C C13C -179.0(2) . . . . ?
C16C C11C C12C C17C -179.3(3) . . . . ?
N1C C11C C12C C17C 0.6(4) . . . . ?
C11C C12C C13C C14C -0.5(4) . . . . ?
C17C C12C C13C C14C 179.9(3) . . . . ?
C12C C13C C14C C15C 0.1(5) . . . . ?
C13C C14C C15C C16C -0.4(5) . . . . ?
C14C C15C C16C C11C 1.0(5) . . . . ?
C14C C15C C16C C20C -179.2(3) . . . . ?
C12C C11C C16C C15C -1.4(4) . . . . ?
N1C C11C C16C C15C 178.7(3) . . . . ?
C12C C11C C16C C20C 178.9(3) . . . . ?
N1C C11C C16C C20C -1.0(4) . . . . ?
C11C C12C C17C C18C 125.2(3) . . . . ?
C13C C12C C17C C18C -55.2(4) . . . . ?
C11C C12C C17C C19C -111.0(3) . . . . ?
C13C C12C C17C C19C 68.6(4) . . . . ?
C15C C16C C20C C21C 70.0(4) . . . . ?
C11C C16C C20C C21C -110.3(4) . . . . ?
C15C C16C C20C C22C -54.4(4) . . . . ?
C11C C16C C20C C22C 125.3(4) . . . . ?
C4C N2C C31C C36C 86.0(3) . . . . ?
C1C N2C C31C C36C -85.6(3) . . . . ?
C4C N2C C31C C32C -94.2(3) . . . . ?
C1C N2C C31C C32C 94.2(3) . . . . ?
C36C C31C C32C C33C 1.1(4) . . . . ?
N2C C31C C32C C33C -178.7(2) . . . . ?
C36C C31C C32C C37C -179.5(3) . . . . ?
N2C C31C C32C C37C 0.7(4) . . . . ?
C31C C32C C33C C34C -0.9(4) . . . . ?
C37C C32C C33C C34C 179.7(3) . . . . ?
C32C C33C C34C C35C 0.1(4) . . . . ?
C33C C34C C35C C36C 0.5(4) . . . . ?
C34C C35C C36C C31C -0.3(4) . . . . ?
C34C C35C C36C C40C -179.2(3) . . . . ?
C32C C31C C36C C35C -0.5(4) . . . . ?
N2C C31C C36C C35C 179.3(2) . . . . ?
C32C C31C C36C C40C 178.4(3) . . . . ?
N2C C31C C36C C40C -1.8(4) . . . . ?
C33C C32C C37C C38C 72.3(4) . . . . ?
C31C C32C C37C C38C -107.1(4) . . . . ?
C33C C32C C37C C39C -51.4(4) . . . . ?
C31C C32C C37C C39C 129.2(3) . . . . ?
C35C C36C C40C C41C -54.7(4) . . . . ?
C31C C36C C40C C41C 126.4(3) . . . . ?
C35C C36C C40C C42C 68.9(4) . . . . ?
C31C C36C C40C C42C -110.0(3) . . . . ?
C4D N2D C1D C2D -180.0(3) . . . . ?
C31D N2D C1D C2D -0.1(5) . . . . ?
C4D N2D C1D N1D -0.5(3) . . . . ?
C31D N2D C1D N1D 179.3(2) . . . . ?
C3D N1D C1D C2D -179.5(3) . . . . ?
C11D N1D C1D C2D -13.1(4) . . . . ?
C3D N1D C1D N2D 1.1(3) . . . . ?
C11D N1D C1D N2D 167.4(2) . . . . ?
C1D N1D C3D C4D -1.3(3) . . . . ?
C11D N1D C3D C4D -166.8(3) . . . . ?
N1D C3D C4D N2D 1.0(3) . . . . ?
C1D N2D C4D C3D -0.3(3) . . . . ?
C31D N2D C4D C3D 179.9(3) . . . . ?
C3D N1D C11D C12D 73.3(3) . . . . ?
C1D N1D C11D C12D -90.5(3) . . . . ?
C3D N1D C11D C16D -108.4(3) . . . . ?
C1D N1D C11D C16D 87.8(3) . . . . ?
C16D C11D C12D C13D 0.7(4) . . . . ?
N1D C11D C12D C13D 179.1(2) . . . . ?
C16D C11D C12D C17D -179.5(3) . . . . ?
N1D C11D C12D C17D -1.2(4) . . . . ?
C11D C12D C13D C14D -0.7(4) . . . . ?
C17D C12D C13D C14D 179.5(3) . . . . ?
C12D C13D C14D C15D -0.3(5) . . . . ?
C13D C14D C15D C16D 1.1(5) . . . . ?
C14D C15D C16D C11D -1.0(4) . . . . ?
C14D C15D C16D C20D 178.2(3) . . . . ?
C12D C11D C16D C15D 0.1(4) . . . . ?
N1D C11D C16D C15D -178.2(2) . . . . ?
C12D C11D C16D C20D -179.2(3) . . . . ?
N1D C11D C16D C20D 2.5(4) . . . . ?
C13D C12D C17D C19D 65.4(4) . . . . ?
C11D C12D C17D C19D -114.4(3) . . . . ?
C13D C12D C17D C18D -58.7(4) . . . . ?
C11D C12D C17D C18D 121.5(3) . . . . ?
C15D C16D C20D C22D -78.2(4) . . . . ?
C11D C16D C20D C22D 101.0(4) . . . . ?
C15D C16D C20D C21D 44.6(4) . . . . ?
C11D C16D C20D C21D -136.2(3) . . . . ?
C1D N2D C31D C36D -86.7(3) . . . . ?
C4D N2D C31D C36D 93.1(3) . . . . ?
C1D N2D C31D C32D 92.0(3) . . . . ?
C4D N2D C31D C32D -88.3(4) . . . . ?
C36D C31D C32D C33D 0.3(4) . . . . ?
N2D C31D C32D C33D -178.3(2) . . . . ?
C36D C31D C32D C37D 179.3(3) . . . . ?
N2D C31D C32D C37D 0.7(4) . . . . ?
C31D C32D C33D C34D -0.4(4) . . . . ?
C37D C32D C33D C34D -179.4(3) . . . . ?
C32D C33D C34D C35D 0.1(5) . . . . ?
C33D C34D C35D C36D 0.3(5) . . . . ?
C32D C31D C36D C35D 0.1(4) . . . . ?
N2D C31D C36D C35D 178.7(2) . . . . ?
C32D C31D C36D C40D 177.1(3) . . . . ?
N2D C31D C36D C40D -4.3(4) . . . . ?
C34D C35D C36D C31D -0.4(4) . . . . ?
C34D C35D C36D C40D -177.5(3) . . . . ?
C33D C32D C37D C38D 76.2(4) . . . . ?
C31D C32D C37D C38D -102.8(4) . . . . ?
C33D C32D C37D C39D -47.9(4) . . . . ?
C31D C32D C37D C39D 133.1(4) . . . . ?
C31D C36D C40D C41D 137.0(3) . . . . ?
C35D C36D C40D C41D -46.0(4) . . . . ?
C31D C36D C40D C42D -99.6(3) . . . . ?
C35D C36D C40D C42D 77.4(4) . . . . ?
